data_7715411
loop_
_publ_author_name
'Selikhov, Alexander N.'
'F&#xe9;lix, Gautier'
'Lyubov, Dmitry M.'
'Nelyubina, Yulia V.'
'Cherkasov, Anton V.'
'Sene, Saad'
'Taydakov, Ilya V.'
'Metlin, Mikhail T.'
'Tyutyunov, Andrey A.'
'Guari, Yannick'
'Larionova, Joulia'
'Trifonov, Alexander A.'

_publ_section_title
;
 Luminescent Er<sup>3+</sup> based single molecule magnets with
 fluorinated alkoxide or aryloxide ligands.
;
_journal_issue 14
_journal_name_full 'Dalton transactions (Cambridge, England : 2003)'
_journal_page_first 6352
_journal_page_last 6366
_journal_paper_doi 10.1039/d3dt04375d
_journal_volume 53
_journal_year 2024
_chemical_formula_moiety 'C112 H107 Er O4, 1.5(C7 H8)'
_chemical_formula_sum 'C122.5 H119 Er O4'
_chemical_formula_weight 1822.43
_space_group_crystal_system triclinic
_space_group_IT_number 2
_space_group_name_Hall '-P 1'
_space_group_name_H-M_alt 'P -1'
_atom_sites_solution_hydrogens geom
_atom_sites_solution_primary dual
_atom_sites_solution_secondary difmap
_audit_creation_method SHELXL-2018/3
_audit_update_record
;
2023-09-12 deposited with the CCDC.	2024-03-06 downloaded from the CCDC.
;
_cell_angle_alpha 84.4770(10)
_cell_angle_beta 83.5680(10)
_cell_angle_gamma 72.6830(10)
_cell_formula_units_Z 2
_cell_length_a 13.02470(10)
_cell_length_b 14.11930(10)
_cell_length_c 27.7895(2)
_cell_measurement_reflns_used 101345
_cell_measurement_temperature 100(2)
_cell_measurement_theta_max 30.23
_cell_measurement_theta_min 1.84
_cell_volume 4837.46(7)
_computing_cell_refinement 'CAP 42.76a'
_computing_data_collection 'CAP 42.76a'
_computing_data_reduction 'CAP 42.76a'
_computing_structure_refinement 'SHELXL 2018/3'
_computing_structure_solution 'SHELXT 2018/2'
_diffrn_ambient_temperature 100(2)
_diffrn_measured_fraction_theta_full 0.999
_diffrn_measured_fraction_theta_max 0.999
_diffrn_measurement_device_type 'Rigaku OD Xcalibur E'
_diffrn_measurement_method '\w scans'
_diffrn_radiation_type MoK\a
_diffrn_radiation_wavelength 0.71073
_diffrn_reflns_av_R_equivalents 0.0468
_diffrn_reflns_av_unetI/netI 0.0308
_diffrn_reflns_Laue_measured_fraction_full 0.999
_diffrn_reflns_Laue_measured_fraction_max 0.999
_diffrn_reflns_limit_h_max 18
_diffrn_reflns_limit_h_min -18
_diffrn_reflns_limit_k_max 19
_diffrn_reflns_limit_k_min -19
_diffrn_reflns_limit_l_max 39
_diffrn_reflns_limit_l_min -39
_diffrn_reflns_number 170147
_diffrn_reflns_point_group_measured_fraction_full 0.999
_diffrn_reflns_point_group_measured_fraction_max 0.999
_diffrn_reflns_theta_full 25.242
_diffrn_reflns_theta_max 30.033
_diffrn_reflns_theta_min 1.742
_diffrn_source 'fine-focus sealed tube'
_exptl_absorpt_coefficient_mu 0.923
_exptl_absorpt_correction_T_max 0.788
_exptl_absorpt_correction_T_min 0.628
_exptl_absorpt_correction_type analytical
_exptl_absorpt_process_details 'CAP 42.76a'
_exptl_crystal_colour pink
_exptl_crystal_density_diffrn 1.251
_exptl_crystal_description prism
_exptl_crystal_F_000 1908
_exptl_crystal_size_max 0.620
_exptl_crystal_size_mid 0.500
_exptl_crystal_size_min 0.340
_refine_diff_density_max 0.860
_refine_diff_density_min -1.314
_refine_diff_density_rms 0.068
_refine_ls_extinction_method none
_refine_ls_goodness_of_fit_ref 1.063
_refine_ls_hydrogen_treatment constr
_refine_ls_matrix_type full
_refine_ls_number_parameters 1199
_refine_ls_number_reflns 28285
_refine_ls_number_restraints 1109
_refine_ls_restrained_S_all 1.044
_refine_ls_R_factor_all 0.0360
_refine_ls_R_factor_gt 0.0320
_refine_ls_shift/su_max 0.007
_refine_ls_shift/su_mean 0.000
_refine_ls_structure_factor_coef Fsqd
_refine_ls_weighting_details 'w=1/[\s^2^(Fo^2^)+(0.0268P)^2^+4.4101P] where P=(Fo^2^+2Fc^2^)/3'
_refine_ls_weighting_scheme calc
_refine_ls_wR_factor_gt 0.0724
_refine_ls_wR_factor_ref 0.0740
_reflns_Friedel_coverage 0.000
_reflns_number_gt 26368
_reflns_number_total 28285
_reflns_threshold_expression 'I > 2\s(I)'
_cod_data_source_file d3dt04375d2.cif
_cod_data_source_block eroph1
_cod_depositor_comments 'Adding full bibliography for 7715406--7715411.cif.'
_cod_original_formula_sum 'C122.50 H119 Er O4'
_cod_database_code 7715411
_shelx_shelxl_version_number 2018/3
_shelx_space_group_comment
;
The symmetry employed for this shelxl refinement is uniquely defined
by the following loop, which should always be used as a source of
symmetry information in preference to the above space-group names.
They are only intended as comments.
;
_shelx_estimated_absorpt_t_min 0.599
_shelx_estimated_absorpt_t_max 0.744

loop_
_space_group_symop_operation_xyz
'x, y, z'
'-x, -y, -z'

loop_
_atom_site_label
_atom_site_type_symbol
_atom_site_fract_x
_atom_site_fract_y
_atom_site_fract_z
_atom_site_U_iso_or_equiv
_atom_site_adp_type
_atom_site_occupancy
_atom_site_site_symmetry_order
_atom_site_calc_flag
_atom_site_refinement_flags_posn
_atom_site_refinement_flags_adp
_atom_site_refinement_flags_occupancy
_atom_site_disorder_assembly
_atom_site_disorder_group
Er1 Er 0.47665(2) 0.49173(2) 0.72883(2) 0.01464(2) Uani 1 1 d . . . . .
O1 O 0.34624(10) 0.60954(9) 0.75166(5) 0.0182(2) Uani 1 1 d . . . . .
O2 O 0.47558(10) 0.43766(10) 0.66138(4) 0.0178(2) Uani 1 1 d . . . . .
O3 O 0.60387(10) 0.43628(9) 0.77283(4) 0.0169(2) Uani 1 1 d . . . . .
O4 O 0.56392(10) 0.60151(10) 0.69484(5) 0.0218(3) Uani 1 1 d . . . . .
C1 C 0.25847(14) 0.64793(13) 0.78159(6) 0.0167(3) Uani 1 1 d . . . . .
C2 C 0.23662(14) 0.59353(13) 0.82493(7) 0.0184(3) Uani 1 1 d . . . . .
C3 C 0.14890(15) 0.63733(14) 0.85708(7) 0.0212(3) Uani 1 1 d . . . . .
H3A H 0.136057 0.601320 0.886683 0.025 Uiso 1 1 calc R U . . .
C4 C 0.07923(15) 0.73210(15) 0.84743(7) 0.0220(4) Uani 1 1 d . . . . .
C5 C 0.10047(15) 0.78233(14) 0.80347(7) 0.0207(3) Uani 1 1 d . . . . .
H5A H 0.052919 0.846084 0.795579 0.025 Uiso 1 1 calc R U . . .
C6 C 0.18835(14) 0.74292(13) 0.77073(6) 0.0178(3) Uani 1 1 d . . . . .
C7 C 0.31542(14) 0.49118(13) 0.83542(6) 0.0183(3) Uani 1 1 d . . . . .
H7A H 0.387826 0.502006 0.835624 0.022 Uiso 1 1 calc R U . . .
C8 C 0.32770(15) 0.41803(13) 0.79610(7) 0.0189(3) Uani 1 1 d . . . . .
C9 C 0.41736(15) 0.33349(14) 0.79482(7) 0.0204(3) Uani 1 1 d . . . . .
H9A H 0.470725 0.324835 0.816831 0.024 Uiso 1 1 calc R U . . .
C10 C 0.42964(16) 0.26177(14) 0.76178(7) 0.0239(4) Uani 1 1 d . . . . .
H10A H 0.491184 0.204995 0.761338 0.029 Uiso 1 1 calc R U . . .
C11 C 0.35196(17) 0.27319(15) 0.72944(7) 0.0251(4) Uani 1 1 d . . . . .
H11A H 0.359364 0.223831 0.707307 0.030 Uiso 1 1 calc R U . . .
C12 C 0.26343(17) 0.35755(15) 0.72988(7) 0.0256(4) Uani 1 1 d . . . . .
H12A H 0.210835 0.366310 0.707474 0.031 Uiso 1 1 calc R U . . .
C13 C 0.25094(15) 0.42936(15) 0.76277(7) 0.0228(4) Uani 1 1 d . . . . .
H13A H 0.189876 0.486561 0.762643 0.027 Uiso 1 1 calc R U . . .
C14 C 0.29409(16) 0.43889(14) 0.88441(7) 0.0213(3) Uani 1 1 d . . . . .
C15 C 0.37292(18) 0.41162(15) 0.91710(7) 0.0262(4) Uani 1 1 d . . . . .
H15A H 0.438651 0.428165 0.909274 0.031 Uiso 1 1 calc R U . . .
C16 C 0.3562(2) 0.36008(17) 0.96134(8) 0.0340(5) Uani 1 1 d . . . . .
H16A H 0.411057 0.340621 0.983171 0.041 Uiso 1 1 calc R U . . .
C17 C 0.2605(2) 0.33744(17) 0.97340(8) 0.0361(5) Uani 1 1 d . . . . .
H17A H 0.248584 0.304032 1.003908 0.043 Uiso 1 1 calc R U . . .
C18 C 0.1812(2) 0.36337(17) 0.94100(9) 0.0358(5) Uani 1 1 d . . . . .
H18A H 0.115288 0.347380 0.949215 0.043 Uiso 1 1 calc R U . . .
C19 C 0.19874(18) 0.41277(16) 0.89654(8) 0.0297(4) Uani 1 1 d . . . . .
H19A H 0.145131 0.428968 0.874133 0.036 Uiso 1 1 calc R U . . .
C20 C -0.01376(16) 0.78366(17) 0.88372(7) 0.0285(4) Uani 1 1 d . . . . .
C21 C -0.0322(2) 0.7158(2) 0.92735(10) 0.0487(7) Uani 1 1 d . . . . .
H21A H -0.052502 0.660204 0.916660 0.073 Uiso 1 1 calc R U . . .
H21B H -0.090366 0.753225 0.949786 0.073 Uiso 1 1 calc R U . . .
H21C H 0.034200 0.690128 0.943844 0.073 Uiso 1 1 calc R U . . .
C22 C 0.0153(2) 0.8720(2) 0.90253(9) 0.0418(6) Uani 1 1 d . . . . .
H22A H 0.083174 0.846872 0.917931 0.063 Uiso 1 1 calc R U . . .
H22B H -0.042485 0.905304 0.926272 0.063 Uiso 1 1 calc R U . . .
H22C H 0.023346 0.919333 0.875228 0.063 Uiso 1 1 calc R U . . .
C23 C -0.11820(17) 0.8264(2) 0.85881(9) 0.0390(6) Uani 1 1 d . . . . .
H23A H -0.137547 0.772469 0.845868 0.059 Uiso 1 1 calc R U . . .
H23B H -0.107708 0.874396 0.832204 0.059 Uiso 1 1 calc R U . . .
H23C H -0.176310 0.859803 0.882391 0.059 Uiso 1 1 calc R U . . .
C24 C 0.21321(14) 0.80342(13) 0.72507(6) 0.0175(3) Uani 1 1 d . . . . .
H24A H 0.254364 0.754804 0.700864 0.021 Uiso 1 1 calc R U . . .
C25 C 0.11006(14) 0.86532(13) 0.70280(6) 0.0179(3) Uani 1 1 d . . . . .
C26 C 0.05340(15) 0.81844(14) 0.67839(7) 0.0215(3) Uani 1 1 d . . . . .
H26A H 0.080462 0.748815 0.675130 0.026 Uiso 1 1 calc R U . . .
C27 C -0.04216(16) 0.87171(17) 0.65867(7) 0.0275(4) Uani 1 1 d . . . . .
H27A H -0.079848 0.838571 0.642048 0.033 Uiso 1 1 calc R U . . .
C28 C -0.08244(16) 0.97348(17) 0.66333(8) 0.0302(4) Uani 1 1 d . . . . .
H28A H -0.147687 1.010280 0.649894 0.036 Uiso 1 1 calc R U . . .
C29 C -0.02688(17) 1.02091(16) 0.68766(8) 0.0307(4) Uani 1 1 d . . . . .
H29A H -0.054287 1.090484 0.691024 0.037 Uiso 1 1 calc R U . . .
C30 C 0.06880(16) 0.96732(15) 0.70721(7) 0.0249(4) Uani 1 1 d . . . . .
H30A H 0.106406 1.000672 0.723757 0.030 Uiso 1 1 calc R U . . .
C31 C 0.28536(14) 0.86683(13) 0.73309(7) 0.0186(3) Uani 1 1 d . . . . .
C32 C 0.32294(16) 0.92039(15) 0.69357(7) 0.0234(4) Uani 1 1 d . . . . .
H32A H 0.303535 0.916176 0.662066 0.028 Uiso 1 1 calc R U . . .
C33 C 0.38780(17) 0.97934(16) 0.69955(8) 0.0284(4) Uani 1 1 d . . . . .
H33A H 0.411846 1.015766 0.672333 0.034 Uiso 1 1 calc R U . . .
C34 C 0.41784(18) 0.98539(17) 0.74526(9) 0.0326(5) Uani 1 1 d . . . . .
H34A H 0.462695 1.025598 0.749439 0.039 Uiso 1 1 calc R U . . .
C35 C 0.38201(19) 0.93247(18) 0.78466(8) 0.0330(5) Uani 1 1 d . . . . .
H35A H 0.403151 0.935596 0.815962 0.040 Uiso 1 1 calc R U . . .
C36 C 0.31509(17) 0.87462(16) 0.77867(7) 0.0256(4) Uani 1 1 d . . . . .
H36A H 0.289394 0.839982 0.806148 0.031 Uiso 1 1 calc R U . . .
C37 C 0.43682(14) 0.39132(13) 0.63119(6) 0.0170(3) Uani 1 1 d . . . . .
C38 C 0.49261(14) 0.29339(13) 0.61975(6) 0.0172(3) Uani 1 1 d . . . . .
C39 C 0.44186(15) 0.24094(14) 0.59477(6) 0.0196(3) Uani 1 1 d . . . . .
H39A H 0.478753 0.173863 0.588306 0.024 Uiso 1 1 calc R U . . .
C40 C 0.33935(15) 0.28346(15) 0.57906(7) 0.0213(3) Uani 1 1 d . . . . .
C41 C 0.29141(15) 0.38439(15) 0.58585(7) 0.0218(4) Uani 1 1 d . . . . .
H41A H 0.224340 0.416593 0.572866 0.026 Uiso 1 1 calc R U . . .
C42 C 0.33785(14) 0.43982(14) 0.61087(6) 0.0190(3) Uani 1 1 d . . . . .
C43 C 0.60371(14) 0.24437(13) 0.63789(6) 0.0176(3) Uani 1 1 d . . . . .
H43A H 0.594004 0.243823 0.674116 0.021 Uiso 1 1 calc R U . . .
C44 C 0.68756(14) 0.29947(14) 0.62101(7) 0.0194(3) Uani 1 1 d . . . . .
C45 C 0.77778(15) 0.28089(15) 0.64723(7) 0.0242(4) Uani 1 1 d . . . . .
H45A H 0.783407 0.237807 0.675881 0.029 Uiso 1 1 calc R U . . .
C46 C 0.85943(17) 0.32469(17) 0.63191(8) 0.0304(4) Uani 1 1 d . . . . .
H46A H 0.920744 0.310761 0.649879 0.036 Uiso 1 1 calc R U . . .
C47 C 0.85158(18) 0.38858(18) 0.59052(8) 0.0324(5) Uani 1 1 d . . . . .
H47A H 0.907335 0.418478 0.579970 0.039 Uiso 1 1 calc R U . . .
C48 C 0.76175(18) 0.40851(17) 0.56464(8) 0.0299(4) Uani 1 1 d . . . . .
H48A H 0.755350 0.453146 0.536537 0.036 Uiso 1 1 calc R U . . .
C49 C 0.68082(16) 0.36350(15) 0.57958(7) 0.0244(4) Uani 1 1 d . . . . .
H49A H 0.620245 0.376776 0.561202 0.029 Uiso 1 1 calc R U . . .
C50 C 0.64646(14) 0.13626(14) 0.62508(6) 0.0189(3) Uani 1 1 d . . . . .
C51 C 0.62376(15) 0.06199(15) 0.65724(7) 0.0225(4) Uani 1 1 d . . . . .
H51A H 0.587191 0.078561 0.688202 0.027 Uiso 1 1 calc R U . . .
C52 C 0.65373(17) -0.03621(16) 0.64482(8) 0.0277(4) Uani 1 1 d . . . . .
H52A H 0.636903 -0.085918 0.667133 0.033 Uiso 1 1 calc R U . . .
C53 C 0.70804(17) -0.06178(16) 0.60001(8) 0.0290(4) Uani 1 1 d . . . . .
H53A H 0.728410 -0.128784 0.591404 0.035 Uiso 1 1 calc R U . . .
C54 C 0.73246(17) 0.01172(16) 0.56772(8) 0.0275(4) Uani 1 1 d . . . . .
H54A H 0.770365 -0.005208 0.537043 0.033 Uiso 1 1 calc R U . . .
C55 C 0.70158(16) 0.10964(15) 0.58023(7) 0.0233(4) Uani 1 1 d . . . . .
H55A H 0.718309 0.159303 0.557851 0.028 Uiso 1 1 calc R U . . .
C56 C 0.27648(17) 0.22376(17) 0.55764(8) 0.0295(4) Uani 1 1 d . . . . .
C57 C 0.3417(2) 0.11542(17) 0.55183(9) 0.0368(5) Uani 1 1 d . . . . .
H57A H 0.406678 0.112698 0.529822 0.055 Uiso 1 1 calc R U . . .
H57B H 0.297731 0.080640 0.538373 0.055 Uiso 1 1 calc R U . . .
H57C H 0.362664 0.083391 0.583568 0.055 Uiso 1 1 calc R U . . .
C58 C 0.1749(2) 0.2258(3) 0.59247(13) 0.0585(9) Uani 1 1 d . . . . .
H58A H 0.130176 0.294757 0.595373 0.088 Uiso 1 1 calc R U . . .
H58B H 0.196599 0.196270 0.624493 0.088 Uiso 1 1 calc R U . . .
H58C H 0.133450 0.187718 0.579659 0.088 Uiso 1 1 calc R U . . .
C59 C 0.2426(2) 0.2699(2) 0.50766(10) 0.0445(6) Uani 1 1 d . . . . .
H59A H 0.307019 0.268534 0.485533 0.067 Uiso 1 1 calc R U . . .
H59B H 0.197866 0.338824 0.510556 0.067 Uiso 1 1 calc R U . . .
H59C H 0.201065 0.231788 0.494866 0.067 Uiso 1 1 calc R U . . .
C60 C 0.28374(14) 0.55004(14) 0.61774(6) 0.0192(3) Uani 1 1 d . . . . .
H60A H 0.285109 0.560402 0.652733 0.023 Uiso 1 1 calc R U . . .
C61 C 0.34242(15) 0.61856(14) 0.58788(7) 0.0208(3) Uani 1 1 d . . . . .
C62 C 0.30371(17) 0.72105(16) 0.59320(7) 0.0269(4) Uani 1 1 d . . . . .
H62A H 0.245371 0.745757 0.616758 0.032 Uiso 1 1 calc R U . . .
C63 C 0.34874(19) 0.78716(17) 0.56481(8) 0.0314(4) Uani 1 1 d . . . . .
H63A H 0.321273 0.856447 0.568967 0.038 Uiso 1 1 calc R U . . .
C64 C 0.43408(19) 0.75204(17) 0.53025(8) 0.0310(4) Uani 1 1 d . . . . .
H64A H 0.464887 0.797191 0.510577 0.037 Uiso 1 1 calc R U . . .
C65 C 0.47406(17) 0.65096(17) 0.52461(8) 0.0294(4) Uani 1 1 d . . . . .
H65A H 0.532895 0.626600 0.501222 0.035 Uiso 1 1 calc R U . . .
C66 C 0.42804(16) 0.58466(15) 0.55326(7) 0.0245(4) Uani 1 1 d . . . . .
H66A H 0.455698 0.515434 0.548982 0.029 Uiso 1 1 calc R U . . .
C67 C 0.16559(15) 0.58032(14) 0.60709(7) 0.0217(3) Uani 1 1 d . . . . .
C68 C 0.08720(16) 0.56423(16) 0.64219(7) 0.0257(4) Uani 1 1 d . . . . .
H68A H 0.106541 0.537897 0.673761 0.031 Uiso 1 1 calc R U . . .
C69 C -0.01962(18) 0.5863(2) 0.63161(9) 0.0370(5) Uani 1 1 d . . . . .
H69A H -0.072991 0.575559 0.655988 0.044 Uiso 1 1 calc R U . . .
C70 C -0.04806(19) 0.6238(2) 0.58562(10) 0.0466(7) Uani 1 1 d . . . . .
H70A H -0.120892 0.638284 0.578317 0.056 Uiso 1 1 calc R U . . .
C71 C 0.0289(2) 0.6402(2) 0.55043(10) 0.0446(6) Uani 1 1 d . . . . .
H71A H 0.009256 0.666049 0.518827 0.054 Uiso 1 1 calc R U . . .
C72 C 0.13524(17) 0.61906(19) 0.56115(8) 0.0324(5) Uani 1 1 d . . . . .
H72A H 0.187995 0.631173 0.536810 0.039 Uiso 1 1 calc R U . . .
C73 C 0.63996(14) 0.41758(12) 0.81716(6) 0.0156(3) Uani 1 1 d . . . . .
C74 C 0.69379(15) 0.32071(13) 0.83398(6) 0.0185(3) Uani 1 1 d . . . . .
C75 C 0.72769(17) 0.30306(14) 0.88096(7) 0.0236(4) Uani 1 1 d . . . . .
H75A H 0.764887 0.237086 0.891757 0.028 Uiso 1 1 calc R U . . .
C76 C 0.70893(18) 0.37844(14) 0.91231(7) 0.0240(4) Uani 1 1 d . . . . .
C77 C 0.65974(16) 0.47516(14) 0.89386(7) 0.0215(4) Uani 1 1 d . . . . .
H77A H 0.647152 0.528356 0.914321 0.026 Uiso 1 1 calc R U . . .
C78 C 0.62853(14) 0.49678(13) 0.84694(6) 0.0172(3) Uani 1 1 d . . . . .
C79 C 0.73141(15) 0.23897(13) 0.79850(6) 0.0187(3) Uani 1 1 d . . . . .
H79A H 0.702784 0.269557 0.766920 0.022 Uiso 1 1 calc R U . . .
C80 C 0.85442(16) 0.21423(14) 0.79012(7) 0.0223(4) Uani 1 1 d . . . . .
C81 C 0.92412(17) 0.13091(16) 0.81213(8) 0.0272(4) Uani 1 1 d . . . . .
H81A H 0.895834 0.083746 0.831537 0.033 Uiso 1 1 calc R U . . .
C82 C 1.03554(19) 0.11622(19) 0.80585(9) 0.0365(5) Uani 1 1 d . . . . .
H82A H 1.082618 0.059633 0.821403 0.044 Uiso 1 1 calc R U . . .
C83 C 1.0777(2) 0.1837(2) 0.77706(10) 0.0431(6) Uani 1 1 d . . . . .
H83A H 1.153560 0.173214 0.772571 0.052 Uiso 1 1 calc R U . . .
C84 C 1.0089(2) 0.2664(2) 0.75489(10) 0.0437(6) Uani 1 1 d . . . . .
H84A H 1.037569 0.313010 0.735179 0.052 Uiso 1 1 calc R U . . .
C85 C 0.89822(19) 0.28171(18) 0.76132(8) 0.0325(5) Uani 1 1 d . . . . .
H85A H 0.851574 0.338825 0.745928 0.039 Uiso 1 1 calc R U . . .
C86 C 0.69184(15) 0.14778(13) 0.81065(7) 0.0190(3) Uani 1 1 d . . . . .
C87 C 0.62752(17) 0.13338(15) 0.85252(7) 0.0248(4) Uani 1 1 d . . . . .
H87A H 0.606979 0.181911 0.875950 0.030 Uiso 1 1 calc R U . . .
C88 C 0.59288(18) 0.04807(17) 0.86040(8) 0.0301(4) Uani 1 1 d . . . . .
H88A H 0.548916 0.039033 0.889115 0.036 Uiso 1 1 calc R U . . .
C89 C 0.62226(18) -0.02348(16) 0.82657(8) 0.0309(4) Uani 1 1 d . . . . .
H89A H 0.599362 -0.081804 0.832180 0.037 Uiso 1 1 calc R U . . .
C90 C 0.68497(18) -0.00920(15) 0.78474(8) 0.0298(4) Uani 1 1 d . . . . .
H90A H 0.705056 -0.057849 0.761378 0.036 Uiso 1 1 calc R U . . .
C91 C 0.71919(16) 0.07617(14) 0.77643(7) 0.0233(4) Uani 1 1 d . . . . .
H91A H 0.761483 0.085611 0.747226 0.028 Uiso 1 1 calc R U . . .
C92 C 0.7456(2) 0.36235(16) 0.96355(8) 0.0362(5) Uani 1 1 d . . . . .
C93 C 0.7988(3) 0.25237(19) 0.97731(10) 0.0525(8) Uani 1 1 d . . . . .
H93A H 0.864705 0.227990 0.955817 0.079 Uiso 1 1 calc R U . . .
H93B H 0.748706 0.214105 0.973911 0.079 Uiso 1 1 calc R U . . .
H93C H 0.817110 0.244585 1.011007 0.079 Uiso 1 1 calc R U . . .
C94 C 0.6468(3) 0.3994(2) 0.99999(8) 0.0472(7) Uani 1 1 d . . . . .
H94A H 0.595164 0.362064 0.997737 0.071 Uiso 1 1 calc R U . . .
H94B H 0.612391 0.470302 0.992494 0.071 Uiso 1 1 calc R U . . .
H94C H 0.669832 0.389384 1.032945 0.071 Uiso 1 1 calc R U . . .
C95 C 0.8268(3) 0.4210(2) 0.96648(10) 0.0494(7) Uani 1 1 d . . . . .
H95A H 0.890852 0.395217 0.944128 0.074 Uiso 1 1 calc R U . . .
H95B H 0.848032 0.413714 0.999688 0.074 Uiso 1 1 calc R U . . .
H95C H 0.793358 0.491456 0.957490 0.074 Uiso 1 1 calc R U . . .
C96 C 0.60319(15) 0.60253(13) 0.82441(6) 0.0187(3) Uani 1 1 d . . . . .
H96A H 0.551994 0.608705 0.799236 0.022 Uiso 1 1 calc R U . . .
C97 C 0.70625(17) 0.62140(14) 0.79822(7) 0.0230(4) Uani 1 1 d . . . . .
C98 C 0.80818(19) 0.55602(17) 0.80364(9) 0.0355(5) Uani 1 1 d . . . . .
H98A H 0.815391 0.495691 0.823121 0.043 Uiso 1 1 calc R U . . .
C99 C 0.9005(2) 0.5780(2) 0.78073(12) 0.0497(7) Uani 1 1 d . . . . .
H99A H 0.969833 0.532911 0.785034 0.060 Uiso 1 1 calc R U . . .
C100 C 0.8912(2) 0.6648(2) 0.75195(10) 0.0453(6) Uani 1 1 d . . . . .
H10B H 0.953894 0.680181 0.736852 0.054 Uiso 1 1 calc R U . . .
C101 C 0.7904(2) 0.72890(17) 0.74525(8) 0.0378(5) Uani 1 1 d . . . . .
H10C H 0.783676 0.787648 0.724558 0.045 Uiso 1 1 calc R U . . .
C102 C 0.6985(2) 0.70850(15) 0.76847(7) 0.0294(4) Uani 1 1 d . . . . .
H10D H 0.629550 0.754264 0.764090 0.035 Uiso 1 1 calc R U . . .
C103 C 0.54803(16) 0.68004(13) 0.86069(6) 0.0194(3) Uani 1 1 d . . . . .
C104 C 0.60597(18) 0.72303(15) 0.88661(7) 0.0252(4) Uani 1 1 d . . . . .
H10E H 0.682490 0.704781 0.881411 0.030 Uiso 1 1 calc R U . . .
C105 C 0.5526(2) 0.79278(16) 0.92020(8) 0.0321(5) Uani 1 1 d . . . . .
H10F H 0.592990 0.821326 0.937845 0.038 Uiso 1 1 calc R U . . .
C106 C 0.4410(2) 0.82064(16) 0.92796(8) 0.0352(5) Uani 1 1 d . . . . .
H10G H 0.404792 0.868424 0.950684 0.042 Uiso 1 1 calc R U . . .
C107 C 0.38299(19) 0.77822(17) 0.90231(8) 0.0338(5) Uani 1 1 d . . . . .
H10H H 0.306435 0.797188 0.907319 0.041 Uiso 1 1 calc R U . . .
C108 C 0.43599(17) 0.70801(15) 0.86925(7) 0.0260(4) Uani 1 1 d . . . . .
H10I H 0.395228 0.678649 0.852229 0.031 Uiso 1 1 calc R U . . .
C109 C 0.51575(18) 0.70438(16) 0.67766(9) 0.0318(4) Uani 1 1 d D . . . .
H10J H 0.499222 0.749061 0.704630 0.038 Uiso 0.750(9) 1 calc R U P A 1
H10K H 0.448561 0.711667 0.662304 0.038 Uiso 0.750(9) 1 calc R U P A 1
H10L H 0.521204 0.749929 0.701568 0.038 Uiso 0.250(9) 1 calc R U P A 2
H10M H 0.438476 0.715791 0.673342 0.038 Uiso 0.250(9) 1 calc R U P A 2
C110 C 0.6014(3) 0.7267(3) 0.64110(14) 0.0338(9) Uani 0.750(9) 1 d D . P A 1
H11B H 0.651929 0.751630 0.656802 0.041 Uiso 0.750(9) 1 calc R U P A 1
H11C H 0.568900 0.776246 0.615255 0.041 Uiso 0.750(9) 1 calc R U P A 1
C111 C 0.6582(3) 0.6259(2) 0.62088(12) 0.0368(9) Uani 0.750(9) 1 d D . P A 1
H11D H 0.613946 0.607227 0.598774 0.044 Uiso 0.750(9) 1 calc R U P A 1
H11E H 0.729799 0.623834 0.603920 0.044 Uiso 0.750(9) 1 calc R U P A 1
C210 C 0.5759(7) 0.7237(14) 0.6298(4) 0.049(5) Uani 0.250(9) 1 d D . P A 2
H11F H 0.577504 0.793630 0.624731 0.059 Uiso 0.250(9) 1 calc R U P A 2
H11G H 0.545404 0.706038 0.602039 0.059 Uiso 0.250(9) 1 calc R U P A 2
C211 C 0.6861(7) 0.6530(6) 0.6384(4) 0.032(3) Uani 0.250(9) 1 d D . P A 2
H11H H 0.726658 0.685011 0.656416 0.039 Uiso 0.250(9) 1 calc R U P A 2
H11I H 0.727969 0.633878 0.607025 0.039 Uiso 0.250(9) 1 calc R U P A 2
C112 C 0.66788(17) 0.56101(17) 0.66800(8) 0.0314(4) Uani 1 1 d D . . . .
H11J H 0.679852 0.490388 0.661990 0.038 Uiso 0.750(9) 1 calc R U P A 1
H11K H 0.727630 0.566638 0.685582 0.038 Uiso 0.750(9) 1 calc R U P A 1
H11L H 0.665191 0.509825 0.646590 0.038 Uiso 0.250(9) 1 calc R U P A 2
H11M H 0.725267 0.531689 0.690190 0.038 Uiso 0.250(9) 1 calc R U P A 2
C1S C 0.2776(2) 0.09678(18) 0.92543(9) 0.0391(5) Uani 1 1 d D . . B 2
C2S C 0.3467(2) 0.08912(18) 0.96116(10) 0.0402(5) Uani 1 1 d . . . B 2
H2SA H 0.404758 0.117529 0.954662 0.048 Uiso 1 1 calc R U . B 2
C3S C 0.3324(2) 0.04072(18) 1.00619(9) 0.0429(6) Uani 1 1 d . . . B 2
H3SA H 0.380883 0.035957 1.030030 0.051 Uiso 1 1 calc R U . B 2
C4S C 0.2483(2) -0.00038(19) 1.01650(10) 0.0444(6) Uani 1 1 d . . . B 2
H4SA H 0.238440 -0.033226 1.047388 0.053 Uiso 1 1 calc R U . B 2
C5S C 0.1788(2) 0.0065(2) 0.98174(11) 0.0481(6) Uani 1 1 d . . . B 2
H5SA H 0.120678 -0.021803 0.988609 0.058 Uiso 1 1 calc R U . B 2
C6S C 0.1932(2) 0.0546(2) 0.93657(10) 0.0448(6) Uani 1 1 d . . . B 2
H6SA H 0.144497 0.058836 0.912876 0.054 Uiso 1 1 calc R U . B 2
C7S C 0.2939(3) 0.1487(2) 0.87688(10) 0.0546(8) Uani 1 1 d D . . B 2
H7SA H 0.334380 0.195955 0.879818 0.082 Uiso 1 1 calc R U . B 2
H7SB H 0.223482 0.184500 0.865188 0.082 Uiso 1 1 calc R U . B 2
H7SC H 0.334336 0.099622 0.853833 0.082 Uiso 1 1 calc R U . B 2
C8S C 0.0229(3) 0.9375(2) 0.48537(17) 0.0391(10) Uani 0.5 1 d DG . P C -1
C9S C 0.0595(3) 0.9405(3) 0.53016(16) 0.0507(18) Uani 0.5 1 d G . P C -1
H9SA H 0.102229 0.881376 0.545758 0.061 Uiso 0.5 1 calc R U P C -1
C10S C 0.0335(4) 1.0300(5) 0.55211(12) 0.0649(18) Uani 0.5 1 d G . P C -1
H10N H 0.058460 1.032097 0.582711 0.078 Uiso 0.5 1 calc R U P C -1
C11S C -0.0291(4) 1.1165(3) 0.5293(2) 0.0663(19) Uani 0.5 1 d G . P C -1
H11N H -0.046833 1.177716 0.544280 0.080 Uiso 0.5 1 calc R U P C -1
C12S C -0.0656(3) 1.1135(2) 0.48450(19) 0.0562(15) Uani 0.5 1 d G . P C -1
H12B H -0.108358 1.172615 0.468895 0.067 Uiso 0.5 1 calc R U P C -1
C13S C -0.0396(3) 1.0240(3) 0.46255(13) 0.0399(14) Uani 0.5 1 d G . P C -1
H13B H -0.064590 1.021895 0.431940 0.048 Uiso 0.5 1 calc R U P C -1
C14S C 0.0516(7) 0.8442(6) 0.4601(4) 0.091(3) Uani 0.5 1 d D . P C -1
H14A H 0.118938 0.799039 0.471218 0.136 Uiso 0.5 1 calc R U P C -1
H14B H 0.061262 0.859281 0.425025 0.136 Uiso 0.5 1 calc R U P C -1
H14C H -0.006359 0.812521 0.467376 0.136 Uiso 0.5 1 calc R U P C -1

loop_
_atom_site_aniso_label
_atom_site_aniso_U_11
_atom_site_aniso_U_22
_atom_site_aniso_U_33
_atom_site_aniso_U_23
_atom_site_aniso_U_13
_atom_site_aniso_U_12
Er1 0.01305(3) 0.01548(4) 0.01451(4) -0.00155(2) -0.00306(2) -0.00197(3)
O1 0.0149(6) 0.0167(6) 0.0203(6) -0.0010(5) 0.0017(5) -0.0020(5)
O2 0.0167(6) 0.0219(6) 0.0160(5) -0.0038(5) -0.0038(4) -0.0055(5)
O3 0.0186(6) 0.0177(6) 0.0153(5) -0.0004(4) -0.0064(4) -0.0050(5)
O4 0.0167(6) 0.0177(6) 0.0282(7) 0.0027(5) -0.0010(5) -0.0022(5)
C1 0.0132(7) 0.0171(8) 0.0190(8) -0.0019(6) -0.0009(6) -0.0032(6)
C2 0.0146(7) 0.0175(8) 0.0217(8) 0.0003(6) -0.0020(6) -0.0031(6)
C3 0.0170(8) 0.0237(9) 0.0205(8) 0.0025(7) -0.0002(6) -0.0042(7)
C4 0.0157(8) 0.0258(9) 0.0205(8) 0.0001(7) 0.0009(6) -0.0012(7)
C5 0.0162(8) 0.0208(8) 0.0212(8) 0.0006(6) -0.0012(6) -0.0003(7)
C6 0.0150(7) 0.0190(8) 0.0179(8) -0.0002(6) -0.0017(6) -0.0030(6)
C7 0.0167(8) 0.0165(8) 0.0210(8) 0.0010(6) -0.0020(6) -0.0044(6)
C8 0.0184(8) 0.0178(8) 0.0211(8) 0.0011(6) -0.0010(6) -0.0073(6)
C9 0.0196(8) 0.0186(8) 0.0232(8) 0.0010(6) -0.0023(7) -0.0065(7)
C10 0.0232(9) 0.0193(9) 0.0275(9) -0.0007(7) 0.0012(7) -0.0052(7)
C11 0.0291(10) 0.0240(9) 0.0244(9) -0.0028(7) 0.0010(7) -0.0119(8)
C12 0.0252(9) 0.0276(10) 0.0273(9) 0.0003(7) -0.0054(7) -0.0122(8)
C13 0.0191(8) 0.0222(9) 0.0273(9) 0.0014(7) -0.0036(7) -0.0066(7)
C14 0.0243(9) 0.0167(8) 0.0209(8) 0.0001(6) -0.0002(7) -0.0041(7)
C15 0.0325(10) 0.0223(9) 0.0236(9) -0.0001(7) -0.0049(8) -0.0074(8)
C16 0.0494(14) 0.0282(11) 0.0230(9) 0.0015(8) -0.0077(9) -0.0084(10)
C17 0.0547(15) 0.0261(10) 0.0246(10) 0.0033(8) 0.0046(9) -0.0118(10)
C18 0.0381(12) 0.0296(11) 0.0375(12) 0.0036(9) 0.0090(9) -0.0128(10)
C19 0.0282(10) 0.0268(10) 0.0332(11) 0.0046(8) -0.0006(8) -0.0091(8)
C20 0.0195(9) 0.0348(11) 0.0221(9) 0.0018(8) 0.0030(7) 0.0032(8)
C21 0.0380(13) 0.0482(15) 0.0406(13) 0.0107(11) 0.0165(11) 0.0053(11)
C22 0.0370(13) 0.0472(14) 0.0368(12) -0.0141(11) 0.0032(10) -0.0044(11)
C23 0.0181(9) 0.0570(16) 0.0325(11) -0.0050(10) 0.0003(8) 0.0031(10)
C24 0.0149(7) 0.0175(8) 0.0174(7) 0.0003(6) -0.0015(6) -0.0009(6)
C25 0.0147(7) 0.0192(8) 0.0177(8) 0.0004(6) -0.0012(6) -0.0023(6)
C26 0.0180(8) 0.0223(9) 0.0238(9) -0.0010(7) -0.0021(7) -0.0052(7)
C27 0.0213(9) 0.0348(11) 0.0270(10) -0.0013(8) -0.0062(7) -0.0077(8)
C28 0.0178(9) 0.0359(11) 0.0320(10) 0.0018(9) -0.0078(8) 0.0005(8)
C29 0.0225(9) 0.0239(10) 0.0398(12) -0.0028(8) -0.0075(8) 0.0040(8)
C30 0.0212(9) 0.0212(9) 0.0297(10) -0.0056(7) -0.0057(7) 0.0003(7)
C31 0.0140(7) 0.0174(8) 0.0218(8) 0.0013(6) -0.0030(6) -0.0011(6)
C32 0.0225(9) 0.0239(9) 0.0222(9) 0.0035(7) -0.0041(7) -0.0053(7)
C33 0.0257(10) 0.0275(10) 0.0324(10) 0.0091(8) -0.0050(8) -0.0109(8)
C34 0.0305(11) 0.0327(11) 0.0408(12) 0.0047(9) -0.0109(9) -0.0178(9)
C35 0.0359(12) 0.0404(12) 0.0290(10) 0.0044(9) -0.0120(9) -0.0194(10)
C36 0.0262(9) 0.0289(10) 0.0227(9) 0.0046(7) -0.0066(7) -0.0099(8)
C37 0.0146(7) 0.0214(8) 0.0158(7) -0.0016(6) -0.0027(6) -0.0059(6)
C38 0.0146(7) 0.0210(8) 0.0161(7) -0.0008(6) -0.0031(6) -0.0048(6)
C39 0.0186(8) 0.0230(9) 0.0183(8) -0.0029(6) -0.0027(6) -0.0067(7)
C40 0.0174(8) 0.0287(9) 0.0199(8) -0.0037(7) -0.0046(6) -0.0084(7)
C41 0.0148(8) 0.0296(9) 0.0211(8) -0.0036(7) -0.0053(6) -0.0048(7)
C42 0.0164(8) 0.0239(9) 0.0162(7) -0.0021(6) -0.0032(6) -0.0043(7)
C43 0.0149(7) 0.0211(8) 0.0166(7) -0.0005(6) -0.0040(6) -0.0045(6)
C44 0.0165(8) 0.0215(8) 0.0205(8) -0.0041(6) -0.0020(6) -0.0050(7)
C45 0.0179(8) 0.0271(10) 0.0283(9) -0.0053(7) -0.0052(7) -0.0055(7)
C46 0.0189(9) 0.0362(11) 0.0391(11) -0.0108(9) -0.0036(8) -0.0094(8)
C47 0.0251(10) 0.0372(12) 0.0394(12) -0.0121(9) 0.0074(8) -0.0165(9)
C48 0.0316(11) 0.0325(11) 0.0274(10) -0.0026(8) 0.0052(8) -0.0146(9)
C49 0.0218(9) 0.0290(10) 0.0228(9) -0.0011(7) -0.0020(7) -0.0081(8)
C50 0.0147(7) 0.0223(8) 0.0203(8) -0.0018(6) -0.0052(6) -0.0046(6)
C51 0.0199(8) 0.0248(9) 0.0227(8) -0.0022(7) -0.0021(7) -0.0059(7)
C52 0.0259(10) 0.0239(9) 0.0346(10) 0.0003(8) -0.0037(8) -0.0091(8)
C53 0.0274(10) 0.0242(10) 0.0371(11) -0.0076(8) -0.0059(8) -0.0072(8)
C54 0.0266(10) 0.0294(10) 0.0273(10) -0.0085(8) -0.0015(8) -0.0075(8)
C55 0.0231(9) 0.0253(9) 0.0215(8) -0.0027(7) -0.0026(7) -0.0064(7)
C56 0.0223(9) 0.0357(11) 0.0356(11) -0.0090(9) -0.0098(8) -0.0113(8)
C57 0.0404(13) 0.0310(11) 0.0464(13) -0.0063(10) -0.0182(10) -0.0151(10)
C58 0.0365(14) 0.077(2) 0.078(2) -0.0357(17) 0.0107(14) -0.0376(15)
C59 0.0473(15) 0.0387(13) 0.0507(15) -0.0119(11) -0.0332(12) -0.0043(11)
C60 0.0155(8) 0.0235(9) 0.0175(8) -0.0038(6) -0.0034(6) -0.0025(7)
C61 0.0178(8) 0.0252(9) 0.0191(8) -0.0022(7) -0.0060(6) -0.0038(7)
C62 0.0279(10) 0.0268(10) 0.0230(9) -0.0028(7) -0.0021(7) -0.0030(8)
C63 0.0400(12) 0.0254(10) 0.0277(10) -0.0008(8) -0.0057(9) -0.0073(9)
C64 0.0356(11) 0.0329(11) 0.0274(10) 0.0015(8) -0.0035(8) -0.0153(9)
C65 0.0261(10) 0.0356(11) 0.0276(10) -0.0041(8) 0.0015(8) -0.0111(9)
C66 0.0219(9) 0.0264(9) 0.0251(9) -0.0044(7) -0.0012(7) -0.0065(7)
C67 0.0154(8) 0.0241(9) 0.0243(9) -0.0041(7) -0.0048(6) -0.0020(7)
C68 0.0214(9) 0.0293(10) 0.0265(9) -0.0023(8) -0.0029(7) -0.0069(8)
C69 0.0217(10) 0.0493(14) 0.0415(12) -0.0017(10) -0.0004(9) -0.0137(10)
C70 0.0207(10) 0.0674(19) 0.0516(15) 0.0059(13) -0.0137(10) -0.0119(11)
C71 0.0275(11) 0.0671(18) 0.0387(13) 0.0105(12) -0.0167(10) -0.0121(12)
C72 0.0220(9) 0.0484(13) 0.0254(10) 0.0036(9) -0.0073(8) -0.0080(9)
C73 0.0166(7) 0.0146(7) 0.0160(7) -0.0004(6) -0.0040(6) -0.0045(6)
C74 0.0229(8) 0.0139(7) 0.0188(8) -0.0011(6) -0.0060(6) -0.0039(6)
C75 0.0334(10) 0.0154(8) 0.0216(8) 0.0009(6) -0.0111(7) -0.0043(7)
C76 0.0366(11) 0.0181(8) 0.0183(8) 0.0007(6) -0.0114(7) -0.0069(8)
C77 0.0313(10) 0.0168(8) 0.0180(8) -0.0024(6) -0.0063(7) -0.0074(7)
C78 0.0167(8) 0.0149(7) 0.0200(8) -0.0008(6) -0.0036(6) -0.0043(6)
C79 0.0232(8) 0.0142(7) 0.0187(8) -0.0013(6) -0.0064(6) -0.0037(6)
C80 0.0237(9) 0.0216(9) 0.0226(8) -0.0064(7) -0.0036(7) -0.0063(7)
C81 0.0239(9) 0.0260(10) 0.0326(10) -0.0053(8) -0.0074(8) -0.0057(8)
C82 0.0258(10) 0.0408(13) 0.0419(13) -0.0105(10) -0.0097(9) -0.0031(9)
C83 0.0268(11) 0.0601(16) 0.0476(14) -0.0159(12) -0.0004(10) -0.0180(11)
C84 0.0369(13) 0.0543(16) 0.0472(14) -0.0029(12) 0.0018(11) -0.0266(12)
C85 0.0332(11) 0.0331(11) 0.0340(11) -0.0014(9) -0.0021(9) -0.0142(9)
C86 0.0208(8) 0.0147(8) 0.0218(8) -0.0002(6) -0.0092(6) -0.0031(6)
C87 0.0284(10) 0.0234(9) 0.0235(9) -0.0003(7) -0.0070(7) -0.0076(8)
C88 0.0322(11) 0.0321(11) 0.0293(10) 0.0078(8) -0.0093(8) -0.0152(9)
C89 0.0352(11) 0.0223(9) 0.0406(11) 0.0074(8) -0.0197(9) -0.0138(8)
C90 0.0351(11) 0.0182(9) 0.0385(11) -0.0055(8) -0.0134(9) -0.0066(8)
C91 0.0223(9) 0.0222(9) 0.0265(9) -0.0062(7) -0.0057(7) -0.0058(7)
C92 0.0639(16) 0.0223(10) 0.0231(10) 0.0008(8) -0.0222(10) -0.0077(10)
C93 0.091(2) 0.0285(12) 0.0341(13) 0.0035(10) -0.0361(14) -0.0027(13)
C94 0.087(2) 0.0346(13) 0.0200(10) -0.0002(9) -0.0081(11) -0.0166(13)
C95 0.0651(18) 0.0411(14) 0.0477(15) -0.0013(11) -0.0388(14) -0.0124(13)
C96 0.0246(9) 0.0138(7) 0.0174(8) -0.0010(6) -0.0054(6) -0.0041(6)
C97 0.0333(10) 0.0184(8) 0.0185(8) -0.0036(6) 0.0015(7) -0.0100(7)
C98 0.0319(11) 0.0273(11) 0.0434(13) 0.0023(9) 0.0067(9) -0.0078(9)
C99 0.0351(13) 0.0419(14) 0.0670(18) -0.0019(13) 0.0161(12) -0.0115(11)
C100 0.0509(15) 0.0379(13) 0.0484(14) -0.0126(11) 0.0243(12) -0.0223(12)
C101 0.0638(16) 0.0255(10) 0.0275(10) -0.0054(8) 0.0125(10) -0.0231(11)
C102 0.0467(13) 0.0198(9) 0.0225(9) -0.0020(7) 0.0002(8) -0.0116(9)
C103 0.0263(9) 0.0133(7) 0.0181(8) 0.0003(6) -0.0041(6) -0.0045(7)
C104 0.0319(10) 0.0213(9) 0.0246(9) -0.0043(7) -0.0022(8) -0.0102(8)
C105 0.0511(13) 0.0234(10) 0.0247(10) -0.0052(8) -0.0028(9) -0.0144(9)
C106 0.0536(14) 0.0201(9) 0.0237(10) -0.0033(7) 0.0049(9) -0.0008(9)
C107 0.0309(11) 0.0287(11) 0.0324(11) -0.0007(8) 0.0034(9) 0.0031(9)
C108 0.0264(9) 0.0229(9) 0.0262(9) 0.0001(7) -0.0051(7) -0.0028(8)
C109 0.0284(10) 0.0211(9) 0.0425(12) 0.0067(8) -0.0060(9) -0.0038(8)
C110 0.041(2) 0.0292(17) 0.0361(18) 0.0166(14) -0.0169(15) -0.0186(16)
C111 0.0388(18) 0.0476(19) 0.0278(16) -0.0011(13) 0.0039(13) -0.0211(15)
C210 0.031(5) 0.067(9) 0.035(6) 0.025(6) -0.010(5) 0.002(5)
C211 0.026(4) 0.046(5) 0.025(5) 0.002(4) 0.001(3) -0.013(4)
C112 0.0206(9) 0.0305(11) 0.0375(11) 0.0024(9) 0.0060(8) -0.0032(8)
C1S 0.0474(14) 0.0269(11) 0.0372(12) -0.0072(9) -0.0038(10) -0.0002(10)
C2S 0.0512(15) 0.0253(11) 0.0444(13) -0.0097(9) -0.0065(11) -0.0085(10)
C3S 0.0623(17) 0.0266(11) 0.0385(12) -0.0118(9) -0.0118(12) -0.0052(11)
C4S 0.0608(17) 0.0297(12) 0.0355(12) -0.0089(10) 0.0037(11) -0.0027(11)
C5S 0.0431(15) 0.0398(14) 0.0572(16) -0.0092(12) 0.0044(12) -0.0069(12)
C6S 0.0420(14) 0.0400(14) 0.0482(14) -0.0078(11) -0.0109(11) -0.0016(11)
C7S 0.070(2) 0.0445(16) 0.0401(14) -0.0013(12) -0.0038(13) -0.0033(14)
C8S 0.023(2) 0.040(3) 0.054(3) -0.005(2) 0.004(2) -0.0094(19)
C9S 0.042(4) 0.067(5) 0.050(3) 0.023(3) -0.016(3) -0.030(3)
C10S 0.074(4) 0.106(5) 0.040(3) -0.006(3) 0.003(3) -0.067(4)
C11S 0.051(4) 0.077(5) 0.086(5) -0.037(4) 0.021(3) -0.043(4)
C12S 0.035(3) 0.048(3) 0.085(4) -0.001(3) -0.004(3) -0.013(3)
C13S 0.028(3) 0.049(3) 0.039(3) 0.006(2) -0.005(2) -0.007(3)
C14S 0.049(4) 0.063(5) 0.167(10) -0.050(5) 0.016(5) -0.023(4)

loop_
_atom_type_symbol
_atom_type_description
_atom_type_scat_dispersion_real
_atom_type_scat_dispersion_imag
_atom_type_scat_source
C C 0.0033 0.0016 'International Tables Vol C Tables 4.2.6.8 and 6.1.1.4'
H H 0.0000 0.0000 'International Tables Vol C Tables 4.2.6.8 and 6.1.1.4'
O O 0.0106 0.0060 'International Tables Vol C Tables 4.2.6.8 and 6.1.1.4'
Er Er -0.2586 4.9576 'International Tables Vol C Tables 4.2.6.8 and 6.1.1.4'

loop_
_geom_angle_atom_site_label_1
_geom_angle_atom_site_label_2
_geom_angle_atom_site_label_3
_geom_angle
_geom_angle_site_symmetry_1
_geom_angle_site_symmetry_3
_geom_angle_publ_flag
O1 Er1 O3 118.80(5) . . ?
O1 Er1 O2 118.01(5) . . ?
O3 Er1 O2 123.16(5) . . ?
O1 Er1 O4 89.62(5) . . ?
O3 Er1 O4 86.98(5) . . ?
O2 Er1 O4 91.71(5) . . ?
O1 Er1 C8 70.00(5) . . ?
O3 Er1 C8 93.39(5) . . ?
O2 Er1 C8 107.12(5) . . ?
O4 Er1 C8 156.94(5) . . ?
O1 Er1 C9 96.86(5) . . ?
O3 Er1 C9 74.85(5) . . ?
O2 Er1 C9 100.24(5) . . ?
O4 Er1 C9 161.66(5) . . ?
C8 Er1 C9 27.54(5) . . ?
C1 O1 Er1 151.71(11) . . ?
C37 O2 Er1 152.63(11) . . ?
C73 O3 Er1 149.87(11) . . ?
C112 O4 C109 110.16(15) . . ?
C112 O4 Er1 116.98(12) . . ?
C109 O4 Er1 127.24(12) . . ?
O1 C1 C6 120.65(15) . . ?
O1 C1 C2 119.99(15) . . ?
C6 C1 C2 119.35(16) . . ?
C3 C2 C1 119.11(16) . . ?
C3 C2 C7 123.26(16) . . ?
C1 C2 C7 117.53(15) . . ?
C2 C3 C4 122.49(17) . . ?
C2 C3 H3A 118.8 . . ?
C4 C3 H3A 118.8 . . ?
C5 C4 C3 117.01(17) . . ?
C5 C4 C20 119.86(17) . . ?
C3 C4 C20 123.05(17) . . ?
C6 C5 C4 122.70(17) . . ?
C6 C5 H5A 118.6 . . ?
C4 C5 H5A 118.6 . . ?
C5 C6 C1 119.26(16) . . ?
C5 C6 C24 120.90(16) . . ?
C1 C6 C24 119.74(15) . . ?
C14 C7 C2 115.76(15) . . ?
C14 C7 C8 107.86(14) . . ?
C2 C7 C8 114.04(15) . . ?
C14 C7 H7A 106.2 . . ?
C2 C7 H7A 106.2 . . ?
C8 C7 H7A 106.2 . . ?
C9 C8 C13 118.16(17) . . ?
C9 C8 C7 118.52(16) . . ?
C13 C8 C7 123.25(16) . . ?
C9 C8 Er1 79.73(10) . . ?
C13 C8 Er1 95.27(11) . . ?
C7 C8 Er1 96.93(10) . . ?
C10 C9 C8 121.08(18) . . ?
C10 C9 Er1 99.88(12) . . ?
C8 C9 Er1 72.73(10) . . ?
C10 C9 H9A 119.5 . . ?
C8 C9 H9A 119.5 . . ?
Er1 C9 H9A 97.3 . . ?
C11 C10 C9 120.14(18) . . ?
C11 C10 H10A 119.9 . . ?
C9 C10 H10A 119.9 . . ?
C12 C11 C10 119.28(18) . . ?
C12 C11 H11A 120.4 . . ?
C10 C11 H11A 120.4 . . ?
C11 C12 C13 120.74(19) . . ?
C11 C12 H12A 119.6 . . ?
C13 C12 H12A 119.6 . . ?
C12 C13 C8 120.58(18) . . ?
C12 C13 H13A 119.7 . . ?
C8 C13 H13A 119.7 . . ?
C15 C14 C19 118.62(18) . . ?
C15 C14 C7 119.88(17) . . ?
C19 C14 C7 121.41(18) . . ?
C14 C15 C16 120.5(2) . . ?
C14 C15 H15A 119.7 . . ?
C16 C15 H15A 119.7 . . ?
C17 C16 C15 120.2(2) . . ?
C17 C16 H16A 119.9 . . ?
C15 C16 H16A 119.9 . . ?
C16 C17 C18 120.1(2) . . ?
C16 C17 H17A 120.0 . . ?
C18 C17 H17A 120.0 . . ?
C17 C18 C19 119.8(2) . . ?
C17 C18 H18A 120.1 . . ?
C19 C18 H18A 120.1 . . ?
C18 C19 C14 120.8(2) . . ?
C18 C19 H19A 119.6 . . ?
C14 C19 H19A 119.6 . . ?
C21 C20 C23 109.6(2) . . ?
C21 C20 C4 113.05(18) . . ?
C23 C20 C4 110.64(17) . . ?
C21 C20 C22 107.6(2) . . ?
C23 C20 C22 107.7(2) . . ?
C4 C20 C22 108.02(18) . . ?
C20 C21 H21A 109.5 . . ?
C20 C21 H21B 109.5 . . ?
H21A C21 H21B 109.5 . . ?
C20 C21 H21C 109.5 . . ?
H21A C21 H21C 109.5 . . ?
H21B C21 H21C 109.5 . . ?
C20 C22 H22A 109.5 . . ?
C20 C22 H22B 109.5 . . ?
H22A C22 H22B 109.5 . . ?
C20 C22 H22C 109.5 . . ?
H22A C22 H22C 109.5 . . ?
H22B C22 H22C 109.5 . . ?
C20 C23 H23A 109.5 . . ?
C20 C23 H23B 109.5 . . ?
H23A C23 H23B 109.5 . . ?
C20 C23 H23C 109.5 . . ?
H23A C23 H23C 109.5 . . ?
H23B C23 H23C 109.5 . . ?
C6 C24 C31 112.75(14) . . ?
C6 C24 C25 111.48(14) . . ?
C31 C24 C25 111.81(14) . . ?
C6 C24 H24A 106.8 . . ?
C31 C24 H24A 106.8 . . ?
C25 C24 H24A 106.8 . . ?
C26 C25 C30 118.45(17) . . ?
C26 C25 C24 119.35(16) . . ?
C30 C25 C24 122.18(17) . . ?
C27 C26 C25 121.11(18) . . ?
C27 C26 H26A 119.4 . . ?
C25 C26 H26A 119.4 . . ?
C28 C27 C26 119.86(19) . . ?
C28 C27 H27A 120.1 . . ?
C26 C27 H27A 120.1 . . ?
C29 C28 C27 119.55(19) . . ?
C29 C28 H28A 120.2 . . ?
C27 C28 H28A 120.2 . . ?
C28 C29 C30 120.4(2) . . ?
C28 C29 H29A 119.8 . . ?
C30 C29 H29A 119.8 . . ?
C29 C30 C25 120.68(19) . . ?
C29 C30 H30A 119.7 . . ?
C25 C30 H30A 119.7 . . ?
C36 C31 C32 118.02(18) . . ?
C36 C31 C24 122.39(16) . . ?
C32 C31 C24 119.60(16) . . ?
C33 C32 C31 121.18(18) . . ?
C33 C32 H32A 119.4 . . ?
C31 C32 H32A 119.4 . . ?
C32 C33 C34 120.08(19) . . ?
C32 C33 H33A 120.0 . . ?
C34 C33 H33A 120.0 . . ?
C35 C34 C33 119.5(2) . . ?
C35 C34 H34A 120.2 . . ?
C33 C34 H34A 120.2 . . ?
C34 C35 C36 120.3(2) . . ?
C34 C35 H35A 119.9 . . ?
C36 C35 H35A 119.9 . . ?
C31 C36 C35 120.92(19) . . ?
C31 C36 H36A 119.5 . . ?
C35 C36 H36A 119.5 . . ?
O2 C37 C38 120.48(15) . . ?
O2 C37 C42 120.37(16) . . ?
C38 C37 C42 119.14(16) . . ?
C39 C38 C37 119.14(16) . . ?
C39 C38 C43 121.51(16) . . ?
C37 C38 C43 119.21(15) . . ?
C40 C39 C38 122.41(17) . . ?
C40 C39 H39A 118.8 . . ?
C38 C39 H39A 118.8 . . ?
C39 C40 C41 116.99(17) . . ?
C39 C40 C56 123.11(18) . . ?
C41 C40 C56 119.82(17) . . ?
C42 C41 C40 122.75(17) . . ?
C42 C41 H41A 118.6 . . ?
C40 C41 H41A 118.6 . . ?
C41 C42 C37 118.68(17) . . ?
C41 C42 C60 121.68(16) . . ?
C37 C42 C60 119.63(16) . . ?
C50 C43 C38 111.02(14) . . ?
C50 C43 C44 110.35(14) . . ?
C38 C43 C44 114.57(15) . . ?
C50 C43 H43A 106.8 . . ?
C38 C43 H43A 106.8 . . ?
C44 C43 H43A 106.8 . . ?
C49 C44 C45 118.41(18) . . ?
C49 C44 C43 123.07(16) . . ?
C45 C44 C43 118.45(17) . . ?
C46 C45 C44 120.8(2) . . ?
C46 C45 H45A 119.6 . . ?
C44 C45 H45A 119.6 . . ?
C47 C46 C45 120.2(2) . . ?
C47 C46 H46A 119.9 . . ?
C45 C46 H46A 119.9 . . ?
C48 C47 C46 119.45(19) . . ?
C48 C47 H47A 120.3 . . ?
C46 C47 H47A 120.3 . . ?
C47 C48 C49 120.4(2) . . ?
C47 C48 H48A 119.8 . . ?
C49 C48 H48A 119.8 . . ?
C44 C49 C48 120.80(19) . . ?
C44 C49 H49A 119.6 . . ?
C48 C49 H49A 119.6 . . ?
C51 C50 C55 118.27(18) . . ?
C51 C50 C43 119.75(16) . . ?
C55 C50 C43 121.82(17) . . ?
C50 C51 C52 121.04(18) . . ?
C50 C51 H51A 119.5 . . ?
C52 C51 H51A 119.5 . . ?
C53 C52 C51 120.20(19) . . ?
C53 C52 H52A 119.9 . . ?
C51 C52 H52A 119.9 . . ?
C52 C53 C54 119.30(19) . . ?
C52 C53 H53A 120.4 . . ?
C54 C53 H53A 120.4 . . ?
C55 C54 C53 120.17(19) . . ?
C55 C54 H54A 119.9 . . ?
C53 C54 H54A 119.9 . . ?
C54 C55 C50 121.02(19) . . ?
C54 C55 H55A 119.5 . . ?
C50 C55 H55A 119.5 . . ?
C57 C56 C59 107.72(19) . . ?
C57 C56 C40 112.82(17) . . ?
C59 C56 C40 110.57(19) . . ?
C57 C56 C58 108.4(2) . . ?
C59 C56 C58 109.4(2) . . ?
C40 C56 C58 107.88(18) . . ?
C56 C57 H57A 109.5 . . ?
C56 C57 H57B 109.5 . . ?
H57A C57 H57B 109.5 . . ?
C56 C57 H57C 109.5 . . ?
H57A C57 H57C 109.5 . . ?
H57B C57 H57C 109.5 . . ?
C56 C58 H58A 109.5 . . ?
C56 C58 H58B 109.5 . . ?
H58A C58 H58B 109.5 . . ?
C56 C58 H58C 109.5 . . ?
H58A C58 H58C 109.5 . . ?
H58B C58 H58C 109.5 . . ?
C56 C59 H59A 109.5 . . ?
C56 C59 H59B 109.5 . . ?
H59A C59 H59B 109.5 . . ?
C56 C59 H59C 109.5 . . ?
H59A C59 H59C 109.5 . . ?
H59B C59 H59C 109.5 . . ?
C67 C60 C42 111.29(15) . . ?
C67 C60 C61 110.18(15) . . ?
C42 C60 C61 113.54(15) . . ?
C67 C60 H60A 107.2 . . ?
C42 C60 H60A 107.2 . . ?
C61 C60 H60A 107.2 . . ?
C66 C61 C62 117.99(19) . . ?
C66 C61 C60 123.07(17) . . ?
C62 C61 C60 118.79(17) . . ?
C63 C62 C61 121.35(19) . . ?
C63 C62 H62A 119.3 . . ?
C61 C62 H62A 119.3 . . ?
C62 C63 C64 119.9(2) . . ?
C62 C63 H63A 120.0 . . ?
C64 C63 H63A 120.0 . . ?
C65 C64 C63 119.7(2) . . ?
C65 C64 H64A 120.1 . . ?
C63 C64 H64A 120.1 . . ?
C64 C65 C66 120.1(2) . . ?
C64 C65 H65A 119.9 . . ?
C66 C65 H65A 119.9 . . ?
C61 C66 C65 120.93(19) . . ?
C61 C66 H66A 119.5 . . ?
C65 C66 H66A 119.5 . . ?
C68 C67 C72 118.64(18) . . ?
C68 C67 C60 120.50(17) . . ?
C72 C67 C60 120.75(17) . . ?
C67 C68 C69 120.6(2) . . ?
C67 C68 H68A 119.7 . . ?
C69 C68 H68A 119.7 . . ?
C70 C69 C68 120.0(2) . . ?
C70 C69 H69A 120.0 . . ?
C68 C69 H69A 120.0 . . ?
C71 C70 C69 120.1(2) . . ?
C71 C70 H70A 119.9 . . ?
C69 C70 H70A 119.9 . . ?
C70 C71 C72 119.9(2) . . ?
C70 C71 H71A 120.1 . . ?
C72 C71 H71A 120.1 . . ?
C71 C72 C67 120.8(2) . . ?
C71 C72 H72A 119.6 . . ?
C67 C72 H72A 119.6 . . ?
O3 C73 C74 120.99(15) . . ?
O3 C73 C78 120.21(15) . . ?
C74 C73 C78 118.74(15) . . ?
C73 C74 C75 119.70(16) . . ?
C73 C74 C79 119.40(15) . . ?
C75 C74 C79 120.10(16) . . ?
C76 C75 C74 122.41(17) . . ?
C76 C75 H75A 118.8 . . ?
C74 C75 H75A 118.8 . . ?
C75 C76 C77 116.76(17) . . ?
C75 C76 C92 123.95(17) . . ?
C77 C76 C92 119.14(17) . . ?
C78 C77 C76 122.85(17) . . ?
C78 C77 H77A 118.6 . . ?
C76 C77 H77A 118.6 . . ?
C77 C78 C73 119.14(16) . . ?
C77 C78 C96 120.42(16) . . ?
C73 C78 C96 119.40(15) . . ?
C86 C79 C74 116.98(15) . . ?
C86 C79 C80 113.39(15) . . ?
C74 C79 C80 107.11(14) . . ?
C86 C79 H79A 106.2 . . ?
C74 C79 H79A 106.2 . . ?
C80 C79 H79A 106.2 . . ?
C81 C80 C85 118.7(2) . . ?
C81 C80 C79 123.03(18) . . ?
C85 C80 C79 118.20(18) . . ?
C80 C81 C82 120.3(2) . . ?
C80 C81 H81A 119.8 . . ?
C82 C81 H81A 119.8 . . ?
C83 C82 C81 120.3(2) . . ?
C83 C82 H82A 119.8 . . ?
C81 C82 H82A 119.8 . . ?
C84 C83 C82 119.7(2) . . ?
C84 C83 H83A 120.2 . . ?
C82 C83 H83A 120.2 . . ?
C83 C84 C85 120.2(2) . . ?
C83 C84 H84A 119.9 . . ?
C85 C84 H84A 119.9 . . ?
C84 C85 C80 120.8(2) . . ?
C84 C85 H85A 119.6 . . ?
C80 C85 H85A 119.6 . . ?
C87 C86 C91 118.55(17) . . ?
C87 C86 C79 124.22(17) . . ?
C91 C86 C79 117.18(17) . . ?
C86 C87 C88 120.50(19) . . ?
C86 C87 H87A 119.8 . . ?
C88 C87 H87A 119.8 . . ?
C89 C88 C87 120.4(2) . . ?
C89 C88 H88A 119.8 . . ?
C87 C88 H88A 119.8 . . ?
C90 C89 C88 119.40(19) . . ?
C90 C89 H89A 120.3 . . ?
C88 C89 H89A 120.3 . . ?
C89 C90 C91 120.5(2) . . ?
C89 C90 H90A 119.7 . . ?
C91 C90 H90A 119.7 . . ?
C90 C91 C86 120.58(19) . . ?
C90 C91 H91A 119.7 . . ?
C86 C91 H91A 119.7 . . ?
C76 C92 C93 111.86(18) . . ?
C76 C92 C95 109.0(2) . . ?
C93 C92 C95 109.1(2) . . ?
C76 C92 C94 109.1(2) . . ?
C93 C92 C94 107.9(2) . . ?
C95 C92 C94 109.9(2) . . ?
C92 C93 H93A 109.5 . . ?
C92 C93 H93B 109.5 . . ?
H93A C93 H93B 109.5 . . ?
C92 C93 H93C 109.5 . . ?
H93A C93 H93C 109.5 . . ?
H93B C93 H93C 109.5 . . ?
C92 C94 H94A 109.5 . . ?
C92 C94 H94B 109.5 . . ?
H94A C94 H94B 109.5 . . ?
C92 C94 H94C 109.5 . . ?
H94A C94 H94C 109.5 . . ?
H94B C94 H94C 109.5 . . ?
C92 C95 H95A 109.5 . . ?
C92 C95 H95B 109.5 . . ?
H95A C95 H95B 109.5 . . ?
C92 C95 H95C 109.5 . . ?
H95A C95 H95C 109.5 . . ?
H95B C95 H95C 109.5 . . ?
C78 C96 C103 113.09(15) . . ?
C78 C96 C97 109.89(15) . . ?
C103 C96 C97 111.79(15) . . ?
C78 C96 H96A 107.3 . . ?
C103 C96 H96A 107.3 . . ?
C97 C96 H96A 107.3 . . ?
C98 C97 C102 118.1(2) . . ?
C98 C97 C96 122.52(17) . . ?
C102 C97 C96 119.38(19) . . ?
C97 C98 C99 120.7(2) . . ?
C97 C98 H98A 119.6 . . ?
C99 C98 H98A 119.6 . . ?
C100 C99 C98 120.3(3) . . ?
C100 C99 H99A 119.9 . . ?
C98 C99 H99A 119.9 . . ?
C101 C100 C99 119.6(2) . . ?
C101 C100 H10B 120.2 . . ?
C99 C100 H10B 120.2 . . ?
C100 C101 C102 120.6(2) . . ?
C100 C101 H10C 119.7 . . ?
C102 C101 H10C 119.7 . . ?
C101 C102 C97 120.8(2) . . ?
C101 C102 H10D 119.6 . . ?
C97 C102 H10D 119.6 . . ?
C104 C103 C108 118.41(18) . . ?
C104 C103 C96 122.17(18) . . ?
C108 C103 C96 119.42(17) . . ?
C103 C104 C105 120.5(2) . . ?
C103 C104 H10E 119.7 . . ?
C105 C104 H10E 119.7 . . ?
C106 C105 C104 120.4(2) . . ?
C106 C105 H10F 119.8 . . ?
C104 C105 H10F 119.8 . . ?
C107 C106 C105 119.3(2) . . ?
C107 C106 H10G 120.3 . . ?
C105 C106 H10G 120.3 . . ?
C106 C107 C108 120.4(2) . . ?
C106 C107 H10H 119.8 . . ?
C108 C107 H10H 119.8 . . ?
C107 C108 C103 120.9(2) . . ?
C107 C108 H10I 119.5 . . ?
C103 C108 H10I 119.5 . . ?
O4 C109 C110 103.7(2) . . ?
O4 C109 C210 108.0(6) . . ?
O4 C109 H10J 111.0 . . ?
C110 C109 H10J 111.0 . . ?
O4 C109 H10K 111.0 . . ?
C110 C109 H10K 111.0 . . ?
H10J C109 H10K 109.0 . . ?
O4 C109 H10L 110.1 . . ?
C210 C109 H10L 110.1 . . ?
O4 C109 H10M 110.1 . . ?
C210 C109 H10M 110.1 . . ?
H10L C109 H10M 108.4 . . ?
C109 C110 C111 102.9(2) . . ?
C109 C110 H11B 111.2 . . ?
C111 C110 H11B 111.2 . . ?
C109 C110 H11C 111.2 . . ?
C111 C110 H11C 111.2 . . ?
H11B C110 H11C 109.1 . . ?
C112 C111 C110 99.4(3) . . ?
C112 C111 H11D 111.9 . . ?
C110 C111 H11D 111.9 . . ?
C112 C111 H11E 111.9 . . ?
C110 C111 H11E 111.9 . . ?
H11D C111 H11E 109.6 . . ?
C109 C210 C211 99.1(6) . . ?
C109 C210 H11F 112.0 . . ?
C211 C210 H11F 112.0 . . ?
C109 C210 H11G 112.0 . . ?
C211 C210 H11G 112.0 . . ?
H11F C210 H11G 109.6 . . ?
C210 C211 C112 107.2(8) . . ?
C210 C211 H11H 110.3 . . ?
C112 C211 H11H 110.3 . . ?
C210 C211 H11I 110.3 . . ?
C112 C211 H11I 110.3 . . ?
H11H C211 H11I 108.5 . . ?
O4 C112 C111 102.87(19) . . ?
O4 C112 C211 102.5(4) . . ?
O4 C112 H11J 111.2 . . ?
C111 C112 H11J 111.2 . . ?
O4 C112 H11K 111.2 . . ?
C111 C112 H11K 111.2 . . ?
H11J C112 H11K 109.1 . . ?
O4 C112 H11L 111.3 . . ?
C211 C112 H11L 111.3 . . ?
O4 C112 H11M 111.3 . . ?
C211 C112 H11M 111.3 . . ?
H11L C112 H11M 109.2 . . ?
C2S C1S C6S 117.5(2) . . ?
C2S C1S C7S 120.9(3) . . ?
C6S C1S C7S 121.6(3) . . ?
C1S C2S C3S 121.2(3) . . ?
C1S C2S H2SA 119.4 . . ?
C3S C2S H2SA 119.4 . . ?
C4S C3S C2S 120.4(3) . . ?
C4S C3S H3SA 119.8 . . ?
C2S C3S H3SA 119.8 . . ?
C5S C4S C3S 119.4(3) . . ?
C5S C4S H4SA 120.3 . . ?
C3S C4S H4SA 120.3 . . ?
C4S C5S C6S 120.3(3) . . ?
C4S C5S H5SA 119.8 . . ?
C6S C5S H5SA 119.8 . . ?
C5S C6S C1S 121.2(3) . . ?
C5S C6S H6SA 119.4 . . ?
C1S C6S H6SA 119.4 . . ?
C1S C7S H7SA 109.5 . . ?
C1S C7S H7SB 109.5 . . ?
H7SA C7S H7SB 109.5 . . ?
C1S C7S H7SC 109.5 . . ?
H7SA C7S H7SC 109.5 . . ?
H7SB C7S H7SC 109.5 . . ?
C9S C8S C13S 120.0 . . ?
C9S C8S C14S 121.6(6) . . ?
C13S C8S C14S 118.3(6) . . ?
C10S C9S C8S 120.0 . . ?
C10S C9S H9SA 120.0 . . ?
C8S C9S H9SA 120.0 . . ?
C11S C10S C9S 120.0 . . ?
C11S C10S H10N 120.0 . . ?
C9S C10S H10N 120.0 . . ?
C12S C11S C10S 120.0 . . ?
C12S C11S H11N 120.0 . . ?
C10S C11S H11N 120.0 . . ?
C11S C12S C13S 120.0 . . ?
C11S C12S H12B 120.0 . . ?
C13S C12S H12B 120.0 . . ?
C12S C13S C8S 120.0 . . ?
C12S C13S H13B 120.0 . . ?
C8S C13S H13B 120.0 . . ?
C8S C14S H14A 109.5 . . ?
C8S C14S H14B 109.5 . . ?
H14A C14S H14B 109.5 . . ?
C8S C14S H14C 109.5 . . ?
H14A C14S H14C 109.5 . . ?
H14B C14S H14C 109.5 . . ?

loop_
_geom_bond_atom_site_label_1
_geom_bond_atom_site_label_2
_geom_bond_distance
_geom_bond_site_symmetry_2
_geom_bond_publ_flag
Er1 O1 2.0818(12) . ?
Er1 O3 2.0860(12) . ?
Er1 O2 2.0939(12) . ?
Er1 O4 2.2611(13) . ?
Er1 C8 2.8908(17) . ?
Er1 C9 2.9787(18) . ?
O1 C1 1.341(2) . ?
O2 C37 1.336(2) . ?
O3 C73 1.342(2) . ?
O4 C112 1.453(2) . ?
O4 C109 1.457(2) . ?
C1 C6 1.407(2) . ?
C1 C2 1.413(2) . ?
C2 C3 1.394(2) . ?
C2 C7 1.526(2) . ?
C3 C4 1.396(3) . ?
C3 H3A 0.9500 . ?
C4 C5 1.395(3) . ?
C4 C20 1.535(3) . ?
C5 C6 1.390(2) . ?
C5 H5A 0.9500 . ?
C6 C24 1.519(2) . ?
C7 C14 1.523(2) . ?
C7 C8 1.538(3) . ?
C7 H7A 1.0000 . ?
C8 C9 1.400(3) . ?
C8 C13 1.402(3) . ?
C9 C10 1.394(3) . ?
C9 H9A 0.9500 . ?
C10 C11 1.391(3) . ?
C10 H10A 0.9500 . ?
C11 C12 1.389(3) . ?
C11 H11A 0.9500 . ?
C12 C13 1.392(3) . ?
C12 H12A 0.9500 . ?
C13 H13A 0.9500 . ?
C14 C15 1.391(3) . ?
C14 C19 1.395(3) . ?
C15 C16 1.397(3) . ?
C15 H15A 0.9500 . ?
C16 C17 1.375(4) . ?
C16 H16A 0.9500 . ?
C17 C18 1.389(4) . ?
C17 H17A 0.9500 . ?
C18 C19 1.389(3) . ?
C18 H18A 0.9500 . ?
C19 H19A 0.9500 . ?
C20 C21 1.515(3) . ?
C20 C23 1.528(3) . ?
C20 C22 1.556(4) . ?
C21 H21A 0.9800 . ?
C21 H21B 0.9800 . ?
C21 H21C 0.9800 . ?
C22 H22A 0.9800 . ?
C22 H22B 0.9800 . ?
C22 H22C 0.9800 . ?
C23 H23A 0.9800 . ?
C23 H23B 0.9800 . ?
C23 H23C 0.9800 . ?
C24 C31 1.523(3) . ?
C24 C25 1.528(2) . ?
C24 H24A 1.0000 . ?
C25 C26 1.390(3) . ?
C25 C30 1.392(3) . ?
C26 C27 1.390(3) . ?
C26 H26A 0.9500 . ?
C27 C28 1.389(3) . ?
C27 H27A 0.9500 . ?
C28 C29 1.384(3) . ?
C28 H28A 0.9500 . ?
C29 C30 1.390(3) . ?
C29 H29A 0.9500 . ?
C30 H30A 0.9500 . ?
C31 C36 1.389(3) . ?
C31 C32 1.399(3) . ?
C32 C33 1.382(3) . ?
C32 H32A 0.9500 . ?
C33 C34 1.388(3) . ?
C33 H33A 0.9500 . ?
C34 C35 1.382(3) . ?
C34 H34A 0.9500 . ?
C35 C36 1.392(3) . ?
C35 H35A 0.9500 . ?
C36 H36A 0.9500 . ?
C37 C38 1.406(2) . ?
C37 C42 1.419(2) . ?
C38 C39 1.400(2) . ?
C38 C43 1.526(2) . ?
C39 C40 1.392(2) . ?
C39 H39A 0.9500 . ?
C40 C41 1.397(3) . ?
C40 C56 1.534(3) . ?
C41 C42 1.394(3) . ?
C41 H41A 0.9500 . ?
C42 C60 1.526(3) . ?
C43 C50 1.523(3) . ?
C43 C44 1.529(2) . ?
C43 H43A 1.0000 . ?
C44 C49 1.388(3) . ?
C44 C45 1.397(3) . ?
C45 C46 1.391(3) . ?
C45 H45A 0.9500 . ?
C46 C47 1.385(3) . ?
C46 H46A 0.9500 . ?
C47 C48 1.385(3) . ?
C47 H47A 0.9500 . ?
C48 C49 1.392(3) . ?
C48 H48A 0.9500 . ?
C49 H49A 0.9500 . ?
C50 C51 1.390(3) . ?
C50 C55 1.393(3) . ?
C51 C52 1.391(3) . ?
C51 H51A 0.9500 . ?
C52 C53 1.385(3) . ?
C52 H52A 0.9500 . ?
C53 C54 1.391(3) . ?
C53 H53A 0.9500 . ?
C54 C55 1.387(3) . ?
C54 H54A 0.9500 . ?
C55 H55A 0.9500 . ?
C56 C57 1.527(3) . ?
C56 C59 1.530(3) . ?
C56 C58 1.544(3) . ?
C57 H57A 0.9800 . ?
C57 H57B 0.9800 . ?
C57 H57C 0.9800 . ?
C58 H58A 0.9800 . ?
C58 H58B 0.9800 . ?
C58 H58C 0.9800 . ?
C59 H59A 0.9800 . ?
C59 H59B 0.9800 . ?
C59 H59C 0.9800 . ?
C60 C67 1.525(2) . ?
C60 C61 1.534(3) . ?
C60 H60A 1.0000 . ?
C61 C66 1.389(3) . ?
C61 C62 1.400(3) . ?
C62 C63 1.385(3) . ?
C62 H62A 0.9500 . ?
C63 C64 1.388(3) . ?
C63 H63A 0.9500 . ?
C64 C65 1.384(3) . ?
C64 H64A 0.9500 . ?
C65 C66 1.398(3) . ?
C65 H65A 0.9500 . ?
C66 H66A 0.9500 . ?
C67 C68 1.385(3) . ?
C67 C72 1.391(3) . ?
C68 C69 1.391(3) . ?
C68 H68A 0.9500 . ?
C69 C70 1.382(4) . ?
C69 H69A 0.9500 . ?
C70 C71 1.374(4) . ?
C70 H70A 0.9500 . ?
C71 C72 1.388(3) . ?
C71 H71A 0.9500 . ?
C72 H72A 0.9500 . ?
C73 C74 1.400(2) . ?
C73 C78 1.417(2) . ?
C74 C75 1.401(2) . ?
C74 C79 1.523(2) . ?
C75 C76 1.388(3) . ?
C75 H75A 0.9500 . ?
C76 C77 1.399(3) . ?
C76 C92 1.527(3) . ?
C77 C78 1.388(2) . ?
C77 H77A 0.9500 . ?
C78 C96 1.518(2) . ?
C79 C86 1.520(2) . ?
C79 C80 1.530(3) . ?
C79 H79A 1.0000 . ?
C80 C81 1.390(3) . ?
C80 C85 1.396(3) . ?
C81 C82 1.397(3) . ?
C81 H81A 0.9500 . ?
C82 C83 1.384(4) . ?
C82 H82A 0.9500 . ?
C83 C84 1.381(4) . ?
C83 H83A 0.9500 . ?
C84 C85 1.386(3) . ?
C84 H84A 0.9500 . ?
C85 H85A 0.9500 . ?
C86 C87 1.391(3) . ?
C86 C91 1.396(3) . ?
C87 C88 1.398(3) . ?
C87 H87A 0.9500 . ?
C88 C89 1.387(3) . ?
C88 H88A 0.9500 . ?
C89 C90 1.378(3) . ?
C89 H89A 0.9500 . ?
C90 C91 1.396(3) . ?
C90 H90A 0.9500 . ?
C91 H91A 0.9500 . ?
C92 C93 1.530(3) . ?
C92 C95 1.538(4) . ?
C92 C94 1.538(4) . ?
C93 H93A 0.9800 . ?
C93 H93B 0.9800 . ?
C93 H93C 0.9800 . ?
C94 H94A 0.9800 . ?
C94 H94B 0.9800 . ?
C94 H94C 0.9800 . ?
C95 H95A 0.9800 . ?
C95 H95B 0.9800 . ?
C95 H95C 0.9800 . ?
C96 C103 1.521(2) . ?
C96 C97 1.536(3) . ?
C96 H96A 1.0000 . ?
C97 C98 1.388(3) . ?
C97 C102 1.398(3) . ?
C98 C99 1.400(3) . ?
C98 H98A 0.9500 . ?
C99 C100 1.379(4) . ?
C99 H99A 0.9500 . ?
C100 C101 1.375(4) . ?
C100 H10B 0.9500 . ?
C101 C102 1.389(3) . ?
C101 H10C 0.9500 . ?
C102 H10D 0.9500 . ?
C103 C104 1.391(3) . ?
C103 C108 1.393(3) . ?
C104 C105 1.396(3) . ?
C104 H10E 0.9500 . ?
C105 C106 1.384(4) . ?
C105 H10F 0.9500 . ?
C106 C107 1.383(4) . ?
C106 H10G 0.9500 . ?
C107 C108 1.389(3) . ?
C107 H10H 0.9500 . ?
C108 H10I 0.9500 . ?
C109 C110 1.506(4) . ?
C109 C210 1.511(5) . ?
C109 H10J 0.9900 . ?
C109 H10K 0.9900 . ?
C109 H10L 0.9900 . ?
C109 H10M 0.9900 . ?
C110 C111 1.524(4) . ?
C110 H11B 0.9900 . ?
C110 H11C 0.9900 . ?
C111 C112 1.519(3) . ?
C111 H11D 0.9900 . ?
C111 H11E 0.9900 . ?
C210 C211 1.513(6) . ?
C210 H11F 0.9900 . ?
C210 H11G 0.9900 . ?
C211 C112 1.535(5) . ?
C211 H11H 0.9900 . ?
C211 H11I 0.9900 . ?
C112 H11J 0.9900 . ?
C112 H11K 0.9900 . ?
C112 H11L 0.9900 . ?
C112 H11M 0.9900 . ?
C1S C2S 1.388(4) . ?
C1S C6S 1.392(4) . ?
C1S C7S 1.497(4) . ?
C2S C3S 1.388(4) . ?
C2S H2SA 0.9500 . ?
C3S C4S 1.376(4) . ?
C3S H3SA 0.9500 . ?
C4S C5S 1.374(4) . ?
C4S H4SA 0.9500 . ?
C5S C6S 1.390(4) . ?
C5S H5SA 0.9500 . ?
C6S H6SA 0.9500 . ?
C7S H7SA 0.9800 . ?
C7S H7SB 0.9800 . ?
C7S H7SC 0.9800 . ?
C8S C9S 1.3900 . ?
C8S C13S 1.3900 . ?
C8S C14S 1.481(5) . ?
C9S C10S 1.3900 . ?
C9S H9SA 0.9500 . ?
C10S C11S 1.3900 . ?
C10S H10N 0.9500 . ?
C11S C12S 1.3900 . ?
C11S H11N 0.9500 . ?
C12S C13S 1.3900 . ?
C12S H12B 0.9500 . ?
C13S H13B 0.9500 . ?
C14S H14A 0.9800 . ?
C14S H14B 0.9800 . ?
C14S H14C 0.9800 . ?
